data_4121940
loop_
_publ_author_name
'Li, Qing-Hua'
'Wei, Liang'
'Wang, Chun-Jiang'

_publ_section_title
;
 Catalytic asymmetric 1,3-dipolar [3 + 6] cycloaddition of azomethine
 ylides with 2-acyl cycloheptatrienes: efficient construction of bridged
 heterocycles bearing piperidine moiety.
;
_journal_issue 24
_journal_name_full 'Journal of the American Chemical Society'
_journal_page_first 8685
_journal_page_last 8692
_journal_paper_doi 10.1021/ja503309u
_journal_volume 136
_journal_year 2014
_chemical_absolute_configuration 7S,8S,13R,15R
_chemical_formula_sum 'C24 H22 Cl N O3'
_chemical_formula_weight 407.88
_chemical_name_systematic
; 
 ? 
;
_space_group_IT_number 1
_symmetry_cell_setting triclinic
_symmetry_space_group_name_Hall 'P 1'
_symmetry_space_group_name_H-M 'P 1'
_atom_sites_solution_hydrogens geom
_atom_sites_solution_primary direct
_atom_sites_solution_secondary difmap
_audit_creation_method SHELXL-97
_cell_angle_alpha 108.882(3)
_cell_angle_beta 103.887(3)
_cell_angle_gamma 95.759(3)
_cell_formula_units_Z 1
_cell_length_a 6.3819(13)
_cell_length_b 9.1034(18)
_cell_length_c 9.7642(19)
_cell_measurement_temperature 296(2)
_cell_volume 511.18(18)
_computing_cell_refinement 'Bruker SMART'
_computing_data_collection 'Bruker SMART'
_computing_data_reduction 'Bruker SAINT'
_computing_molecular_graphics 'Bruker SHELXTL'
_computing_publication_material 'Bruker SHELXTL'
_computing_structure_refinement 'SHELXL-97 (Sheldrick, 1997)'
_computing_structure_solution 'SHELXS-97 (Sheldrick, 1990)'
_diffrn_ambient_temperature 296(2)
_diffrn_measured_fraction_theta_full 0.997
_diffrn_measured_fraction_theta_max 0.997
_diffrn_radiation_monochromator graphite
_diffrn_radiation_source 'fine-focus sealed tube'
_diffrn_radiation_type MoK\a
_diffrn_radiation_wavelength 0.71073
_diffrn_reflns_av_R_equivalents 0.0116
_diffrn_reflns_av_sigmaI/netI 0.0245
_diffrn_reflns_limit_h_max 7
_diffrn_reflns_limit_h_min -8
_diffrn_reflns_limit_k_max 11
_diffrn_reflns_limit_k_min -11
_diffrn_reflns_limit_l_max 7
_diffrn_reflns_limit_l_min -12
_diffrn_reflns_number 3270
_diffrn_reflns_theta_full 26.49
_diffrn_reflns_theta_max 26.49
_diffrn_reflns_theta_min 2.30
_exptl_absorpt_coefficient_mu 0.212
_exptl_absorpt_correction_T_max 0.9430
_exptl_absorpt_correction_T_min 0.9391
_exptl_absorpt_correction_type multi-scan
_exptl_absorpt_process_details SADABS
_exptl_crystal_density_diffrn 1.325
_exptl_crystal_density_method 'not measured'
_exptl_crystal_F_000 214
_exptl_crystal_size_max 0.30
_exptl_crystal_size_mid 0.29
_exptl_crystal_size_min 0.28
_refine_diff_density_max 0.327
_refine_diff_density_min -0.249
_refine_diff_density_rms 0.033
_refine_ls_abs_structure_details 'Flack H D (1983), Acta Cryst. A39, 876-881'
_refine_ls_abs_structure_Flack -0.03(6)
_refine_ls_extinction_method none
_refine_ls_goodness_of_fit_ref 1.060
_refine_ls_hydrogen_treatment constr
_refine_ls_matrix_type full
_refine_ls_number_parameters 263
_refine_ls_number_reflns 2647
_refine_ls_number_restraints 3
_refine_ls_restrained_S_all 1.059
_refine_ls_R_factor_all 0.0375
_refine_ls_R_factor_gt 0.0334
_refine_ls_shift/su_max 0.000
_refine_ls_shift/su_mean 0.000
_refine_ls_structure_factor_coef Fsqd
_refine_ls_weighting_details 'calc w=1/[\s^2^(Fo^2^)+(0.0440P)^2^+0.0874P] where P=(Fo^2^+2Fc^2^)/3'
_refine_ls_weighting_scheme calc
_refine_ls_wR_factor_gt 0.0839
_refine_ls_wR_factor_ref 0.0881
_reflns_number_gt 2441
_reflns_number_total 2647
_reflns_threshold_expression >2sigma(I)
_cod_data_source_file ja503309u_si_002.cif
_cod_data_source_block 130329lqh_0m
_cod_depositor_comments
;
The following automatic conversions were performed:

'_symmetry_cell_setting' value 'Triclinic' changed to 'triclinic'
according to
/usr/data/users/saulius/crontab/automatic-downloads/rss-feeds/ACS/lib/dictionaries/cif_core.dic
dictionary named 'cif_core.dic' version 2.4.2 from 2011-04-26.

Automatic conversion script
Id: cif_fix_values 2281 2013-09-26 08:29:07Z andrius 

 Adding full bibliography for 4121940--4121942.cif.
;
_cod_original_sg_symbol_H-M P1
_cod_database_code 4121940

loop_
_symmetry_equiv_pos_as_xyz
'x, y, z'

loop_
_atom_site_label
_atom_site_type_symbol
_atom_site_fract_x
_atom_site_fract_y
_atom_site_fract_z
_atom_site_U_iso_or_equiv
_atom_site_adp_type
_atom_site_occupancy
_atom_site_symmetry_multiplicity
_atom_site_calc_flag
_atom_site_refinement_flags
C1 C 0.8452(4) -0.4937(3) 0.7327(3) 0.0427(6) Uani 1 1 d .
C2 C 0.6886(5) -0.4851(3) 0.6136(4) 0.0582(7) Uani 1 1 d .
H2 H 0.6826 -0.5443 0.5147 0.070 Uiso 1 1 calc R
C3 C 0.5392(6) -0.3870(3) 0.6420(3) 0.0594(8) Uani 1 1 d .
H3 H 0.4333 -0.3802 0.5614 0.071 Uiso 1 1 calc R
C4 C 0.5453(4) -0.2988(2) 0.7890(3) 0.0382(5) Uani 1 1 d .
C5 C 0.7025(4) -0.3119(3) 0.9052(3) 0.0417(5) Uani 1 1 d .
H5 H 0.7087 -0.2541 1.0045 0.050 Uiso 1 1 calc R
C6 C 0.8535(5) -0.4101(3) 0.8776(3) 0.0465(6) Uani 1 1 d .
H6 H 0.9589 -0.4183 0.9576 0.056 Uiso 1 1 calc R
C7 C 0.3711(4) -0.2002(3) 0.8192(3) 0.0408(5) Uani 1 1 d .
H7 H 0.2388 -0.2752 0.8042 0.049 Uiso 1 1 calc R
C8 C 0.3035(4) -0.1136(3) 0.7078(3) 0.0461(6) Uani 1 1 d .
H8 H 0.2372 -0.1954 0.6073 0.055 Uiso 1 1 calc R
C14 C 0.1238(5) -0.0224(3) 0.7477(3) 0.0560(7) Uani 1 1 d .
H14A H 0.0956 0.0419 0.6856 0.067 Uiso 1 1 calc R
H14B H -0.0108 -0.0979 0.7227 0.067 Uiso 1 1 calc R
C13 C 0.1806(4) 0.0839(3) 0.9129(3) 0.0464(6) Uani 1 1 d .
H13 H 0.0452 0.1166 0.9314 0.056 Uiso 1 1 calc R
C15 C 0.2531(5) -0.0173(3) 1.0104(3) 0.0483(6) Uani 1 1 d .
H15 H 0.1265 -0.1011 0.9867 0.058 Uiso 1 1 calc R
N1 N 0.4315(4) -0.0942(2) 0.9759(2) 0.0436(5) Uani 1 1 d .
H1 H 0.5576 -0.0790 1.0402 0.052 Uiso 1 1 calc R
C9 C 0.4951(5) -0.0143(3) 0.6979(3) 0.0479(6) Uani 1 1 d .
H9 H 0.5663 -0.0650 0.6286 0.057 Uiso 1 1 calc R
C10 C 0.5763(5) 0.1386(3) 0.7768(3) 0.0524(7) Uani 1 1 d .
H10 H 0.6942 0.1809 0.7518 0.063 Uiso 1 1 calc R
C12 C 0.3500(4) 0.2324(3) 0.9582(3) 0.0398(5) Uani 1 1 d .
C16 C 0.3079(6) 0.0791(3) 1.1755(4) 0.0572(8) Uani 1 1 d .
C17 C 0.1398(12) 0.1871(6) 1.3669(7) 0.120(2) Uani 1 1 d .
H17A H 0.2358 0.1560 1.4401 0.180 Uiso 1 1 calc R
H17B H -0.0033 0.1830 1.3825 0.180 Uiso 1 1 calc R
H17C H 0.1985 0.2930 1.3781 0.180 Uiso 1 1 calc R
C18 C 0.3189(4) 0.3719(3) 1.0772(3) 0.0449(6) Uani 1 1 d .
C19 C 0.5061(4) 0.5079(3) 1.1707(3) 0.0435(6) Uani 1 1 d .
C20 C 0.7213(5) 0.4895(3) 1.2196(4) 0.0537(7) Uani 1 1 d .
H20 H 0.7540 0.3885 1.1936 0.064 Uiso 1 1 calc R
C21 C 0.8863(6) 0.6183(4) 1.3059(4) 0.0627(8) Uani 1 1 d .
H21 H 1.0298 0.6043 1.3377 0.075 Uiso 1 1 calc R
C22 C 0.8401(7) 0.7686(4) 1.3456(4) 0.0668(9) Uani 1 1 d .
H22 H 0.9526 0.8558 1.4031 0.080 Uiso 1 1 calc R
C23 C 0.6284(6) 0.7892(3) 1.3003(4) 0.0638(9) Uani 1 1 d .
H23 H 0.5971 0.8905 1.3273 0.077 Uiso 1 1 calc R
C24 C 0.4612(5) 0.6598(3) 1.2144(3) 0.0540(7) Uani 1 1 d .
H24 H 0.3173 0.6744 1.1856 0.065 Uiso 1 1 calc R
Cl1 Cl 1.03764(11) -0.61349(8) 0.69854(9) 0.0650(2) Uani 1 1 d .
C11 C 0.5109(4) 0.2500(3) 0.8953(3) 0.0453(6) Uani 1 1 d .
H11 H 0.5957 0.3516 0.9346 0.054 Uiso 1 1 calc R
O1 O 0.4856(5) 0.1485(3) 1.2565(3) 0.0720(6) Uani 1 1 d .
O2 O 0.1224(5) 0.0812(3) 1.2174(3) 0.0889(9) Uani 1 1 d .
O3 O 0.1410(4) 0.3777(2) 1.1002(3) 0.0724(7) Uani 1 1 d .

loop_
_atom_site_aniso_label
_atom_site_aniso_U_11
_atom_site_aniso_U_22
_atom_site_aniso_U_33
_atom_site_aniso_U_23
_atom_site_aniso_U_13
_atom_site_aniso_U_12
C1 0.0478(15) 0.0339(11) 0.0553(16) 0.0179(11) 0.0274(13) 0.0107(10)
C2 0.076(2) 0.0550(16) 0.0403(15) 0.0056(13) 0.0228(15) 0.0255(15)
C3 0.075(2) 0.0577(16) 0.0397(16) 0.0082(13) 0.0118(15) 0.0293(15)
C4 0.0433(13) 0.0295(11) 0.0390(14) 0.0076(10) 0.0146(11) 0.0049(9)
C5 0.0510(14) 0.0388(12) 0.0353(13) 0.0090(10) 0.0188(11) 0.0082(10)
C6 0.0470(15) 0.0483(14) 0.0474(16) 0.0173(13) 0.0176(13) 0.0138(12)
C7 0.0379(13) 0.0332(11) 0.0440(14) 0.0039(10) 0.0140(11) 0.0027(9)
C8 0.0429(14) 0.0467(13) 0.0340(13) -0.0002(11) 0.0027(11) 0.0139(11)
C14 0.0380(14) 0.0570(15) 0.0524(17) 0.0007(13) 0.0001(12) 0.0150(12)
C13 0.0314(12) 0.0409(12) 0.0561(16) 0.0028(12) 0.0130(11) 0.0088(10)
C15 0.0547(15) 0.0340(11) 0.0579(17) 0.0080(11) 0.0327(14) 0.0050(11)
N1 0.0553(13) 0.0398(10) 0.0373(11) 0.0104(9) 0.0181(10) 0.0161(9)
C9 0.0606(16) 0.0528(14) 0.0387(14) 0.0195(12) 0.0198(12) 0.0249(12)
C10 0.0667(18) 0.0517(15) 0.0559(18) 0.0271(14) 0.0345(15) 0.0202(13)
C12 0.0376(13) 0.0379(11) 0.0442(14) 0.0145(10) 0.0102(11) 0.0138(10)
C16 0.089(2) 0.0371(13) 0.0582(19) 0.0165(13) 0.0419(19) 0.0190(15)
C17 0.185(5) 0.091(3) 0.105(4) 0.011(3) 0.109(4) 0.033(3)
C18 0.0460(14) 0.0390(12) 0.0541(16) 0.0160(12) 0.0201(12) 0.0162(10)
C19 0.0548(15) 0.0386(12) 0.0411(15) 0.0146(11) 0.0192(12) 0.0132(11)
C20 0.0586(17) 0.0455(13) 0.0524(17) 0.0129(13) 0.0133(14) 0.0124(12)
C21 0.0583(18) 0.0640(18) 0.0512(18) 0.0089(15) 0.0070(14) 0.0088(14)
C22 0.083(2) 0.0530(17) 0.0453(17) 0.0079(14) 0.0045(16) -0.0028(16)
C23 0.098(3) 0.0392(14) 0.0457(18) 0.0095(13) 0.0121(17) 0.0172(15)
C24 0.0699(18) 0.0441(13) 0.0459(16) 0.0127(12) 0.0135(14) 0.0214(13)
Cl1 0.0685(5) 0.0561(4) 0.0862(6) 0.0254(4) 0.0436(4) 0.0308(3)
C11 0.0529(15) 0.0372(12) 0.0501(16) 0.0169(11) 0.0190(13) 0.0138(11)
O1 0.0939(19) 0.0658(13) 0.0524(13) 0.0123(11) 0.0226(13) 0.0246(13)
O2 0.118(2) 0.0666(14) 0.093(2) 0.0084(13) 0.0807(18) 0.0119(14)
O3 0.0587(13) 0.0516(11) 0.1003(19) 0.0034(12) 0.0423(13) 0.0163(10)

loop_
_atom_type_symbol
_atom_type_description
_atom_type_scat_dispersion_real
_atom_type_scat_dispersion_imag
_atom_type_scat_source
C C 0.0033 0.0016 'International Tables Vol C Tables 4.2.6.8 and 6.1.1.4'
H H 0.0000 0.0000 'International Tables Vol C Tables 4.2.6.8 and 6.1.1.4'
N N 0.0061 0.0033 'International Tables Vol C Tables 4.2.6.8 and 6.1.1.4'
O O 0.0106 0.0060 'International Tables Vol C Tables 4.2.6.8 and 6.1.1.4'
Cl Cl 0.1484 0.1585 'International Tables Vol C Tables 4.2.6.8 and 6.1.1.4'

loop_
_geom_angle_atom_site_label_1
_geom_angle_atom_site_label_2
_geom_angle_atom_site_label_3
_geom_angle
C6 C1 C2 121.0(2)
C6 C1 Cl1 119.2(2)
C2 C1 Cl1 119.7(2)
C1 C2 C3 119.2(3)
C1 C2 H2 120.4
C3 C2 H2 120.4
C2 C3 C4 121.0(3)
C2 C3 H3 119.5
C4 C3 H3 119.5
C5 C4 C3 118.1(2)
C5 C4 C7 121.2(2)
C3 C4 C7 120.6(2)
C4 C5 C6 121.2(2)
C4 C5 H5 119.4
C6 C5 H5 119.4
C1 C6 C5 119.4(3)
C1 C6 H6 120.3
C5 C6 H6 120.3
N1 C7 C4 111.4(2)
N1 C7 C8 112.29(19)
C4 C7 C8 114.47(19)
N1 C7 H7 106.0
C4 C7 H7 106.0
C8 C7 H7 106.0
C9 C8 C14 113.7(2)
C9 C8 C7 112.6(2)
C14 C8 C7 109.3(2)
C9 C8 H8 106.9
C14 C8 H8 106.9
C7 C8 H8 106.9
C13 C14 C8 114.1(2)
C13 C14 H14A 108.7
C8 C14 H14A 108.7
C13 C14 H14B 108.7
C8 C14 H14B 108.7
H14A C14 H14B 107.6
C12 C13 C14 114.7(2)
C12 C13 C15 111.7(2)
C14 C13 C15 107.8(2)
C12 C13 H13 107.5
C14 C13 H13 107.5
C15 C13 H13 107.5
N1 C15 C16 111.3(3)
N1 C15 C13 113.1(2)
C16 C15 C13 110.9(2)
N1 C15 H15 107.1
C16 C15 H15 107.1
C13 C15 H15 107.1
C15 N1 C7 111.5(2)
C15 N1 H1 124.2
C7 N1 H1 124.2
C10 C9 C8 127.5(2)
C10 C9 H9 116.3
C8 C9 H9 116.3
C9 C10 C11 130.5(2)
C9 C10 H10 114.8
C11 C10 H10 114.8
C11 C12 C18 119.0(2)
C11 C12 C13 126.3(2)
C18 C12 C13 114.6(2)
O1 C16 O2 124.7(3)
O1 C16 C15 125.9(3)
O2 C16 C15 109.3(3)
O2 C17 H17A 109.5
O2 C17 H17B 109.5
H17A C17 H17B 109.5
O2 C17 H17C 109.5
H17A C17 H17C 109.5
H17B C17 H17C 109.5
O3 C18 C12 120.5(2)
O3 C18 C19 118.7(2)
C12 C18 C19 120.8(2)
C20 C19 C24 118.3(3)
C20 C19 C18 123.2(2)
C24 C19 C18 118.4(3)
C21 C20 C19 120.8(3)
C21 C20 H20 119.6
C19 C20 H20 119.6
C20 C21 C22 120.3(3)
C20 C21 H21 119.9
C22 C21 H21 119.9
C23 C22 C21 119.9(3)
C23 C22 H22 120.1
C21 C22 H22 120.1
C22 C23 C24 120.1(3)
C22 C23 H23 119.9
C24 C23 H23 119.9
C23 C24 C19 120.6(3)
C23 C24 H24 119.7
C19 C24 H24 119.7
C12 C11 C10 131.3(2)
C12 C11 H11 114.4
C10 C11 H11 114.4
C16 O2 C17 116.7(4)

loop_
_geom_bond_atom_site_label_1
_geom_bond_atom_site_label_2
_geom_bond_distance
C1 C6 1.357(4)
C1 C2 1.369(4)
C1 Cl1 1.743(3)
C2 C3 1.386(4)
C2 H2 0.9300
C3 C4 1.388(4)
C3 H3 0.9300
C4 C5 1.369(4)
C4 C7 1.522(3)
C5 C6 1.394(4)
C5 H5 0.9300
C6 H6 0.9300
C7 N1 1.452(3)
C7 C8 1.545(4)
C7 H7 0.9800
C8 C9 1.487(4)
C8 C14 1.534(4)
C8 H8 0.9800
C14 C13 1.519(4)
C14 H14A 0.9700
C14 H14B 0.9700
C13 C12 1.510(3)
C13 C15 1.553(4)
C13 H13 0.9800
C15 N1 1.446(3)
C15 C16 1.498(4)
C15 H15 0.9800
N1 H1 0.8600
C9 C10 1.330(4)
C9 H9 0.9300
C10 C11 1.449(4)
C10 H10 0.9300
C12 C11 1.338(4)
C12 C18 1.487(3)
C16 O1 1.189(4)
C16 O2 1.342(4)
C17 O2 1.436(5)
C17 H17A 0.9600
C17 H17B 0.9600
C17 H17C 0.9600
C18 O3 1.212(3)
C18 C19 1.497(4)
C19 C20 1.388(4)
C19 C24 1.390(3)
C20 C21 1.372(4)
C20 H20 0.9300
C21 C22 1.378(5)
C21 H21 0.9300
C22 C23 1.369(5)
C22 H22 0.9300
C23 C24 1.381(4)
C23 H23 0.9300
C24 H24 0.9300
C11 H11 0.9300

loop_
_geom_torsion_atom_site_label_1
_geom_torsion_atom_site_label_2
_geom_torsion_atom_site_label_3
_geom_torsion_atom_site_label_4
_geom_torsion
C6 C1 C2 C3 1.2(4)
Cl1 C1 C2 C3 -178.7(2)
C1 C2 C3 C4 -0.5(5)
C2 C3 C4 C5 -0.3(4)
C2 C3 C4 C7 -175.8(3)
C3 C4 C5 C6 0.3(4)
C7 C4 C5 C6 175.9(2)
C2 C1 C6 C5 -1.1(4)
Cl1 C1 C6 C5 178.76(19)
C4 C5 C6 C1 0.4(4)
C5 C4 C7 N1 15.9(3)
C3 C4 C7 N1 -168.7(2)
C5 C4 C7 C8 144.6(2)
C3 C4 C7 C8 -39.9(3)
N1 C7 C8 C9 74.3(3)
C4 C7 C8 C9 -54.0(3)
N1 C7 C8 C14 -53.1(3)
C4 C7 C8 C14 178.6(2)
C9 C8 C14 C13 -75.4(3)
C7 C8 C14 C13 51.4(3)
C8 C14 C13 C12 73.5(3)
C8 C14 C13 C15 -51.6(3)
C12 C13 C15 N1 -71.6(3)
C14 C13 C15 N1 55.3(3)
C12 C13 C15 C16 54.3(3)
C14 C13 C15 C16 -178.9(2)
C16 C15 N1 C7 174.29(19)
C13 C15 N1 C7 -60.1(3)
C4 C7 N1 C15 -171.62(18)
C8 C7 N1 C15 58.5(2)
C14 C8 C9 C10 31.9(4)
C7 C8 C9 C10 -93.1(3)
C8 C9 C10 C11 2.3(5)
C14 C13 C12 C11 -28.8(4)
C15 C13 C12 C11 94.2(3)
C14 C13 C12 C18 146.8(2)
C15 C13 C12 C18 -90.2(3)
N1 C15 C16 O1 33.6(4)
C13 C15 C16 O1 -93.2(3)
N1 C15 C16 O2 -149.0(2)
C13 C15 C16 O2 84.1(3)
C11 C12 C18 O3 155.0(3)
C13 C12 C18 O3 -21.0(4)
C11 C12 C18 C19 -24.9(4)
C13 C12 C18 C19 159.1(2)
O3 C18 C19 C20 142.9(3)
C12 C18 C19 C20 -37.2(4)
O3 C18 C19 C24 -35.2(4)
C12 C18 C19 C24 144.8(3)
C24 C19 C20 C21 -1.6(4)
C18 C19 C20 C21 -179.6(3)
C19 C20 C21 C22 0.2(5)
C20 C21 C22 C23 0.8(5)
C21 C22 C23 C24 -0.2(5)
C22 C23 C24 C19 -1.2(5)
C20 C19 C24 C23 2.1(4)
C18 C19 C24 C23 -179.8(3)
C18 C12 C11 C10 -178.5(3)
C13 C12 C11 C10 -3.0(5)
C9 C10 C11 C12 -0.9(5)
O1 C16 O2 C17 6.2(5)
C15 C16 O2 C17 -171.2(4)
